data_2242765
loop_
_publ_author_name
'Drozd, K. V.'
'Arkhipov, S. G.'
'Boldyreva, E. V.'
'Perlovich, G. L.'

_publ_section_title
;
 Crystal structure of a 1:1 salt of 4-aminobenzoic acid (vitamin B~10~)
 with pyrazinoic acid
;
_journal_issue 12
_journal_name_full 'Acta Crystallographica Section E'
_journal_page_first 1923
_journal_page_last 1927
_journal_paper_doi 10.1107/S2056989018016663
_journal_volume 74
_journal_year 2018
_chemical_absolute_configuration syn
_chemical_formula_iupac 'C7 H8 N O2 +, C5 H3 N2 O2 -'
_chemical_formula_moiety 'C7 H8 N O2 +, C5 H3 N2 O2 -'
_chemical_formula_sum 'C12 H11 N3 O4'
_chemical_formula_weight 261.24
_chemical_name_common '4-Carboxyanilinium pyrazine-2-carboxylate'
_chemical_name_systematic
;
4-Carboxyanilinium pyrazine-2-carboxylate
;
_space_group_crystal_system monoclinic
_space_group_IT_number 7
_space_group_name_Hall 'P -2yc'
_space_group_name_H-M_alt 'P 1 c 1'
_symmetry_space_group_name_Hall 'P -2yc'
_symmetry_space_group_name_H-M 'P 1 c 1'
_atom_sites_solution_hydrogens geom
_audit_creation_method
;
Olex2 1.2
(compiled 2018.05.29 svn.r3508 for OlexSys, GUI svn.r5506)
;
_cell_angle_alpha 90
_cell_angle_beta 95.037(2)
_cell_angle_gamma 90
_cell_formula_units_Z 2
_cell_length_a 5.95233(16)
_cell_length_b 3.80345(11)
_cell_length_c 25.6879(7)
_cell_measurement_reflns_used 4235
_cell_measurement_temperature 293
_cell_measurement_theta_max 29.2440
_cell_measurement_theta_min 3.1750
_cell_volume 579.31(3)
_computing_cell_refinement
;
CrysAlis PRO (Rigaku OD, 2018)
;
_computing_data_collection
;
CrysAlis PRO (Rigaku OD, 2018)
;
_computing_data_reduction
;
CrysAlis PRO (Rigaku OD, 2018)
;
_computing_molecular_graphics
;
<i>OLEX2</i> (Dolomanov <i>et al.</i>,  2009)
;
_computing_publication_material
;
<i>OLEX2</i> (Dolomanov <i>et al.</i>,  2009)
;
_computing_structure_refinement
;
SHELXL2017 (Sheldrick, 2015b)
;
_computing_structure_solution
;
SHELXT2014 (Sheldrick, 2015a)
;
_diffrn_ambient_temperature 293
_diffrn_detector 'CCD plate'
_diffrn_detector_area_resol_mean 10.3457
_diffrn_measured_fraction_theta_full 0.989
_diffrn_measured_fraction_theta_max 0.939
_diffrn_measurement_device 'four-circle diffractometer'
_diffrn_measurement_device_type 'Rigaku Oxford Diffraction Xcalibur Ruby Gemini ultra'
_diffrn_measurement_method '\w scans'
_diffrn_radiation_monochromator graphite
_diffrn_radiation_probe x-ray
_diffrn_radiation_type MoK\a
_diffrn_radiation_wavelength 0.71073
_diffrn_reflns_av_R_equivalents 0.0333
_diffrn_reflns_av_unetI/netI 0.0339
_diffrn_reflns_limit_h_max 8
_diffrn_reflns_limit_h_min -7
_diffrn_reflns_limit_k_max 5
_diffrn_reflns_limit_k_min -5
_diffrn_reflns_limit_l_max 33
_diffrn_reflns_limit_l_min -35
_diffrn_reflns_number 8036
_diffrn_reflns_theta_full 25.242
_diffrn_reflns_theta_max 29.572
_diffrn_reflns_theta_min 1.592
_diffrn_source 'fine-focus sealed X-ray tube'
_exptl_absorpt_coefficient_mu 0.115
_exptl_absorpt_correction_T_max 1.00000
_exptl_absorpt_correction_T_min 0.82169
_exptl_absorpt_correction_type multi-scan
_exptl_absorpt_process_details
;
(CrysAlis PRO; Rigaku OD, 2018)
;
_exptl_crystal_colour 'light colourless'
_exptl_crystal_density_diffrn 1.498
_exptl_crystal_description block
_exptl_crystal_F_000 272
_exptl_crystal_size_max 0.238
_exptl_crystal_size_mid 0.192
_exptl_crystal_size_min 0.184
_refine_diff_density_max 0.290
_refine_diff_density_min -0.282
_refine_ls_extinction_method none
_refine_ls_goodness_of_fit_ref 1.111
_refine_ls_hydrogen_treatment constr
_refine_ls_matrix_type full
_refine_ls_number_parameters 174
_refine_ls_number_reflns 2981
_refine_ls_number_restraints 2
_refine_ls_restrained_S_all 1.110
_refine_ls_R_factor_all 0.0530
_refine_ls_R_factor_gt 0.0491
_refine_ls_shift/su_max 0.001
_refine_ls_shift/su_mean 0.000
_refine_ls_structure_factor_coef Fsqd
_refine_ls_weighting_details 'w=1/[\s^2^(Fo^2^)+(0.0973P)^2^] where P=(Fo^2^+2Fc^2^)/3'
_refine_ls_weighting_scheme calc
_refine_ls_wR_factor_gt 0.1398
_refine_ls_wR_factor_ref 0.1445
_reflns_number_gt 2746
_reflns_number_total 2981
_reflns_threshold_expression 'I > 2\s(I)'
_cod_data_source_file rz5246sup1.cif
_cod_data_source_block Ib
_cod_database_code 2242765
_shelx_space_group_comment
;
The symmetry employed for this shelxl refinement is uniquely defined
by the following loop, which should always be used as a source of
symmetry information in preference to the above space-group names.
They are only intended as comments.
;
_shelx_estimated_absorpt_t_min 0.973
_shelx_estimated_absorpt_t_max 0.979

loop_
_space_group_symop_operation_xyz
'x, y, z'
'x, -y, z+1/2'

loop_
_atom_site_type_symbol
_atom_site_label
_atom_site_fract_x
_atom_site_fract_y
_atom_site_fract_z
_atom_site_U_iso_or_equiv
_atom_site_adp_type
_atom_site_calc_flag
_atom_site_occupancy
O O3 0.3114(4) 0.4159(6) 0.25493(8) 0.0428(6) Uani d 1
O O4 0.6195(4) 0.5580(8) 0.30677(9) 0.0505(6) Uani d 1
O O1 0.4431(4) 0.5870(8) 0.53404(9) 0.0547(7) Uani d 1
H H1 0.415003 0.501947 0.504859 0.082 Uiso calc 1
O O2 0.7585(5) 0.7517(8) 0.50073(10) 0.0588(7) Uani d 1
N N2 0.1020(4) 0.2017(6) 0.33869(9) 0.0328(5) Uani d 1
N N1 0.9323(4) 1.1834(6) 0.74503(8) 0.0282(5) Uani d 1
H H1A 1.042185 1.341470 0.744245 0.034 Uiso calc 1
H H1B 0.982136 0.999337 0.764065 0.034 Uiso calc 1
H H1C 0.815616 1.279554 0.759180 0.034 Uiso calc 1
N N3 0.2877(4) 0.3635(7) 0.43878(10) 0.0383(6) Uani d 1
C C8 0.4229(4) 0.4514(8) 0.29826(10) 0.0314(6) Uani d 1
C C5 0.8611(4) 1.0681(7) 0.69163(9) 0.0262(5) Uani d 1
C C9 0.3039(4) 0.3555(7) 0.34649(10) 0.0273(5) Uani d 1
C C6 0.6491(4) 0.9282(8) 0.68141(10) 0.0312(6) Uani d 1
H H6 0.552972 0.909327 0.707932 0.037 Uiso calc 1
C C1 0.6453(5) 0.7272(9) 0.53745(10) 0.0365(6) Uani d 1
C C7 0.5796(4) 0.8159(8) 0.63147(11) 0.0319(6) Uani d 1
H H7 0.436812 0.718844 0.624423 0.038 Uiso calc 1
C C2 0.7226(4) 0.8473(8) 0.59157(10) 0.0301(5) Uani d 1
C C3 0.9362(5) 0.9920(8) 0.60255(11) 0.0356(6) Uani d 1
H H3 1.032069 1.014408 0.576030 0.043 Uiso calc 1
C C12 0.3970(5) 0.4333(8) 0.39670(11) 0.0335(6) Uani d 1
H H12 0.538987 0.536543 0.401120 0.040 Uiso calc 1
C C4 1.0070(4) 1.1027(8) 0.65257(11) 0.0330(6) Uani d 1
H H4 1.149948 1.198795 0.659963 0.040 Uiso calc 1
C C10 -0.0051(5) 0.1270(8) 0.38076(13) 0.0376(6) Uani d 1
H H10 -0.144761 0.016045 0.376452 0.045 Uiso calc 1
C C11 0.0861(5) 0.2102(9) 0.43080(12) 0.0390(7) Uani d 1
H H11 0.005353 0.158345 0.459237 0.047 Uiso calc 1

loop_
_atom_site_aniso_label
_atom_site_aniso_U_11
_atom_site_aniso_U_22
_atom_site_aniso_U_33
_atom_site_aniso_U_12
_atom_site_aniso_U_13
_atom_site_aniso_U_23
O3 0.0390(12) 0.0655(15) 0.0241(10) 0.0140(10) 0.0039(8) -0.0003(9)
O4 0.0356(12) 0.0830(18) 0.0336(12) -0.0103(11) 0.0068(9) 0.0122(11)
O1 0.0491(13) 0.0908(18) 0.0241(10) -0.0236(13) 0.0034(9) -0.0131(11)
O2 0.0618(16) 0.0920(19) 0.0244(10) -0.0238(15) 0.0149(10) -0.0122(12)
N2 0.0273(10) 0.0424(12) 0.0285(11) -0.0009(9) 0.0011(8) -0.0052(9)
N1 0.0288(10) 0.0343(11) 0.0211(10) 0.0011(8) 0.0007(7) -0.0007(8)
N3 0.0429(14) 0.0498(14) 0.0221(11) -0.0049(10) 0.0027(9) -0.0028(10)
C8 0.0295(12) 0.0427(14) 0.0226(12) 0.0078(10) 0.0059(9) 0.0036(10)
C5 0.0292(12) 0.0305(13) 0.0190(11) 0.0026(9) 0.0022(9) 0.0009(9)
C9 0.0269(12) 0.0331(12) 0.0218(11) 0.0028(9) 0.0022(9) -0.0011(9)
C6 0.0288(12) 0.0441(15) 0.0215(12) -0.0042(10) 0.0067(9) 0.0011(10)
C1 0.0420(15) 0.0458(15) 0.0217(12) -0.0049(12) 0.0033(11) -0.0035(11)
C7 0.0278(12) 0.0429(14) 0.0253(12) -0.0056(11) 0.0045(10) -0.0015(10)
C2 0.0339(13) 0.0363(14) 0.0202(11) 0.0010(10) 0.0028(9) -0.0004(9)
C3 0.0349(14) 0.0514(16) 0.0218(12) -0.0053(11) 0.0092(10) -0.0024(11)
C12 0.0287(12) 0.0443(16) 0.0274(13) -0.0059(11) 0.0017(10) -0.0027(11)
C4 0.0265(12) 0.0441(15) 0.0286(13) -0.0065(10) 0.0042(9) -0.0035(11)
C10 0.0303(13) 0.0466(16) 0.0364(15) -0.0082(12) 0.0061(10) -0.0033(12)
C11 0.0413(16) 0.0484(16) 0.0285(14) -0.0042(12) 0.0109(11) -0.0001(11)

loop_
_atom_type_symbol
_atom_type_description
_atom_type_scat_dispersion_real
_atom_type_scat_dispersion_imag
_atom_type_scat_source
C C 0.0033 0.0016 'International Tables Vol C Tables 4.2.6.8 and 6.1.1.4'
H H 0.0000 0.0000 'International Tables Vol C Tables 4.2.6.8 and 6.1.1.4'
N N 0.0061 0.0033 'International Tables Vol C Tables 4.2.6.8 and 6.1.1.4'
O O 0.0106 0.0060 'International Tables Vol C Tables 4.2.6.8 and 6.1.1.4'

loop_
_geom_angle_atom_site_label_1
_geom_angle_atom_site_label_2
_geom_angle_atom_site_label_3
_geom_angle
C1 O1 H1 109.5
C10 N2 C9 117.4(2)
H1A N1 H1B 109.5
H1A N1 H1C 109.5
H1B N1 H1C 109.5
C5 N1 H1A 109.5
C5 N1 H1B 109.5
C5 N1 H1C 109.5
C11 N3 C12 117.3(3)
O3 C8 C9 116.7(2)
O4 C8 O3 127.6(3)
O4 C8 C9 115.7(2)
C6 C5 N1 118.7(2)
C6 C5 C4 121.4(2)
C4 C5 N1 120.0(2)
N2 C9 C8 117.3(2)
N2 C9 C12 120.8(2)
C12 C9 C8 121.8(2)
C5 C6 H6 120.2
C5 C6 C7 119.5(2)
C7 C6 H6 120.2
O1 C1 C2 113.0(2)
O2 C1 O1 123.3(3)
O2 C1 C2 123.6(3)
C6 C7 H7 119.8
C6 C7 C2 120.3(2)
C2 C7 H7 119.8
C7 C2 C1 119.9(2)
C3 C2 C1 120.6(2)
C3 C2 C7 119.4(2)
C2 C3 H3 119.8
C4 C3 C2 120.5(2)
C4 C3 H3 119.8
N3 C12 C9 121.7(3)
N3 C12 H12 119.1
C9 C12 H12 119.1
C5 C4 H4 120.5
C3 C4 C5 118.9(2)
C3 C4 H4 120.5
N2 C10 H10 119.1
N2 C10 C11 121.8(3)
C11 C10 H10 119.1
N3 C11 C10 121.0(3)
N3 C11 H11 119.5
C10 C11 H11 119.5

loop_
_geom_bond_atom_site_label_1
_geom_bond_atom_site_label_2
_geom_bond_distance
O3 C8 1.252(3)
O4 C8 1.240(4)
O1 H1 0.8200
O1 C1 1.313(4)
O2 C1 1.210(4)
N2 C9 1.336(4)
N2 C10 1.332(4)
N1 H1A 0.8900
N1 H1B 0.8900
N1 H1C 0.8900
N1 C5 1.467(3)
N3 C12 1.336(4)
N3 C11 1.334(4)
C8 C9 1.524(4)
C5 C6 1.374(3)
C5 C4 1.390(4)
C9 C12 1.390(4)
C6 H6 0.9300
C6 C7 1.380(4)
C1 C2 1.497(4)
C7 H7 0.9300
C7 C2 1.394(4)
C2 C3 1.391(4)
C3 H3 0.9300
C3 C4 1.382(4)
C12 H12 0.9300
C4 H4 0.9300
C10 H10 0.9300
C10 C11 1.388(4)
C11 H11 0.9300

loop_
_geom_hbond_atom_site_label_D
_geom_hbond_atom_site_label_H
_geom_hbond_atom_site_label_A
_geom_hbond_site_symmetry_A
_geom_hbond_distance_DH
_geom_hbond_distance_HA
_geom_hbond_distance_DA
_geom_hbond_angle_DHA
_geom_hbond_publ_flag
O1 H1 N3 . 0.82 1.87 2.677(3) 166.7 yes
N1 H1A O3 2_675 0.89 1.85 2.716(3) 164.4 yes
N1 H1B N2 2_665 0.89 2.13 2.920(3) 147.9 yes
N1 H1C O4 2_575 0.89 1.87 2.732(3) 163.3 yes

loop_
_geom_torsion_atom_site_label_1
_geom_torsion_atom_site_label_2
_geom_torsion_atom_site_label_3
_geom_torsion_atom_site_label_4
_geom_torsion
O3 C8 C9 N2 8.0(4)
O3 C8 C9 C12 -170.1(3)
O4 C8 C9 N2 -172.4(3)
O4 C8 C9 C12 9.5(4)
O1 C1 C2 C7 -2.3(4)
O1 C1 C2 C3 177.9(3)
O2 C1 C2 C7 178.7(3)
O2 C1 C2 C3 -1.0(5)
N2 C9 C12 N3 -1.1(5)
N2 C10 C11 N3 -1.2(5)
N1 C5 C6 C7 -179.6(3)
N1 C5 C4 C3 180.0(3)
C8 C9 C12 N3 176.9(3)
C5 C6 C7 C2 -0.7(4)
C9 N2 C10 C11 1.1(5)
C6 C5 C4 C3 -0.3(4)
C6 C7 C2 C1 -179.6(3)
C6 C7 C2 C3 0.2(4)
C1 C2 C3 C4 180.0(3)
C7 C2 C3 C4 0.2(4)
C2 C3 C4 C5 -0.2(4)
C12 N3 C11 C10 0.1(5)
C4 C5 C6 C7 0.7(4)
C10 N2 C9 C8 -178.1(2)
C10 N2 C9 C12 0.0(4)
C11 N3 C12 C9 1.1(5)

_cod_database_fobs_code 2242765
